data_7038007
loop_
_publ_author_name
'Roebuck, James W.'
'Turkington, Jennifer R.'
'Rogers, David M.'
'Bailey, Philip J.'
'Griffin, Violina'
'Fischmann, Adam J.'
'Nichol, Gary S.'
'Pelser, Max'
'Parsons, Simon'
'Tasker, Peter A.'

_publ_section_title
;
 Preorganized tridentate analogues of mixed hydroxyoxime/carboxylate
 nickel extractants.
;
_journal_issue 9
_journal_name_full 'Dalton transactions (Cambridge, England : 2003)'
_journal_page_first 3734
_journal_page_last 3742
_journal_paper_doi 10.1039/c5dt04288g
_journal_volume 45
_journal_year 2016
_chemical_formula_moiety 'C18 H20 Br1 N1 O2'
_chemical_formula_sum 'C18 H20 Br N O2'
_chemical_formula_weight 362.27
_space_group_IT_number 2
_symmetry_cell_setting triclinic
_symmetry_space_group_name_Hall '-P 1'
_symmetry_space_group_name_H-M 'P -1'
_atom_sites_solution_hydrogens geom
_atom_sites_solution_primary direct
_audit_creation_date 10-11-12
_audit_creation_method CRYSTALS_ver_14.09
_audit_update_record
;
2015-10-26 deposited with the CCDC.
2016-01-12 downloaded from the CCDC.
;
_cell_angle_alpha 88.558(3)
_cell_angle_beta 78.659(3)
_cell_angle_gamma 76.108(3)
_cell_formula_units_Z 6
_cell_length_a 13.3844(5)
_cell_length_b 13.4679(5)
_cell_length_c 14.6001(5)
_cell_measurement_reflns_used 27030
_cell_measurement_temperature 100
_cell_measurement_theta_max 74
_cell_measurement_theta_min 3
_cell_volume 2504.27(16)
_computing_cell_refinement 'CrysAlis RED, (Oxford Diffraction, 2002)'
_computing_data_collection CRYSALIS
_computing_data_reduction 'CrysAlis RED, (Oxford Diffraction, 2002)'
_computing_molecular_graphics 'CAMERON (Watkin et al., 1996)'
_computing_publication_material 'CRYSTALS (Betteridge et al., 2003)'
_computing_structure_refinement 'CRYSTALS (Betteridge et al., 2003)'
_computing_structure_solution 'Superflip (Palatinus & Chapuis, 2007)'
_diffrn_ambient_temperature 100
_diffrn_measured_fraction_theta_full 0.996
_diffrn_measured_fraction_theta_max 0.977
_diffrn_measurement_device Area
_diffrn_measurement_device_type 'Oxford Diffraction SUPERNOVA'
_diffrn_measurement_method \w
_diffrn_radiation_monochromator graphite
_diffrn_radiation_type 'Cu K\a'
_diffrn_radiation_wavelength 1.54178
_diffrn_reflns_av_R_equivalents 0.054
_diffrn_reflns_limit_h_max 16
_diffrn_reflns_limit_h_min -16
_diffrn_reflns_limit_k_max 16
_diffrn_reflns_limit_k_min -16
_diffrn_reflns_limit_l_max 18
_diffrn_reflns_limit_l_min 0
_diffrn_reflns_number 48859
_diffrn_reflns_theta_full 69.858
_diffrn_reflns_theta_max 74.317
_diffrn_reflns_theta_min 3.088
_diffrn_standards_number 0
_exptl_absorpt_coefficient_mu 3.405
_exptl_absorpt_correction_T_max 0.92
_exptl_absorpt_correction_T_min 0.64
_exptl_absorpt_correction_type multi-scan
_exptl_absorpt_process_details 'DENZO/SCALEPACK (Otwinowski & Minor, 1997)'
_exptl_crystal_colour orange
_exptl_crystal_density_diffrn 1.441
_exptl_crystal_density_method 'not measured'
_exptl_crystal_description plate
_exptl_crystal_F_000 1116
_exptl_crystal_size_max 0.268
_exptl_crystal_size_mid 0.136
_exptl_crystal_size_min 0.023
_refine_diff_density_max 0.72
_refine_diff_density_min -0.62
_refine_ls_extinction_method None
_refine_ls_goodness_of_fit_ref 0.9997
_refine_ls_hydrogen_treatment none
_refine_ls_matrix_type full
_refine_ls_number_parameters 611
_refine_ls_number_reflns 9945
_refine_ls_number_restraints 4
_refine_ls_R_factor_all 0.0354
_refine_ls_R_factor_gt 0.0305
_refine_ls_shift/su_max 0.0025160
_refine_ls_shift/su_mean 0.0000520
_refine_ls_structure_factor_coef Fsqd
_refine_ls_weighting_details
;
 Method= 
 SQRT(W) = 1/(Data with the key SIGMA(/FO/) in list 6) 
;
_refine_ls_weighting_scheme sigma
_refine_ls_wR_factor_all 0.0525
_refine_ls_wR_factor_gt 0.0518
_refine_ls_wR_factor_ref 0.0525
_reflns_limit_h_max 16
_reflns_limit_h_min -16
_reflns_limit_k_max 16
_reflns_limit_k_min -16
_reflns_limit_l_max 18
_reflns_limit_l_min 0
_reflns_number_gt 8877
_reflns_number_total 9979
_reflns_threshold_expression I>2.0\s(I)
_oxford_diffrn_Wilson_B_factor 0.00
_oxford_diffrn_Wilson_scale 0.00
_oxford_refine_ls_r_factor_ref 0.0354
_oxford_refine_ls_scale 0.8784(8)
_oxford_reflns_number_all 9945
_oxford_reflns_threshold_expression_ref I>-10.0\s(I)
_oxford_structure_analysis_title 'pt0060 in P-1'
_cod_data_source_file c5dt04288g2.cif
_cod_data_source_block PT0060
_cod_depositor_comments
;
The following automatic conversions were performed:

'_symmetry_cell_setting' value 'Triclinic' changed to 'triclinic'
according to
/usr/data/users/saulius/crontab/automatic-downloads/rss-feeds/RSC/lib/dictionaries/cif_core.dic
dictionary named 'cif_core.dic' version 2.4.2 from 2011-04-26.

Automatic conversion script
Id: cif_fix_values 4268 2015-11-12 08:31:59Z antanas 

 Adding full bibliography for 7038007--7038015.cif.
;
_cod_original_sg_symbol_Hall -P1
_cod_original_sg_symbol_H-M 'P -1 '
_cod_original_formula_sum 'C18 H20 Br1 N1 O2'
_cod_database_code 7038007
_audit_block_doi 10.5517/cc1jbd9k

loop_
_symmetry_equiv_pos_as_xyz
x,y,z
-x,-y,-z

loop_
_atom_site_label
_atom_site_type_symbol
_atom_site_fract_x
_atom_site_fract_y
_atom_site_fract_z
_atom_site_U_iso_or_equiv
_atom_site_occupancy
_atom_site_adp_type
_atom_site_refinement_flags_posn
_atom_site_refinement_flags_occupancy
_atom_site_disorder_assembly
O11 O 0.49824(9) 0.10153(9) 0.84430(8) 0.0202 1.0000 Uani D . .
C11 C 0.42942(12) 0.11714(11) 0.92616(11) 0.0156 1.0000 Uani . . .
C21 C 0.32473(12) 0.11833(11) 0.92945(10) 0.0153 1.0000 Uani . . .
Br1 Br 0.282540(13) 0.093508(13) 0.816916(11) 0.0201 1.0000 Uani . . .
C31 C 0.25067(12) 0.13552(11) 1.01199(11) 0.0168 1.0000 Uani . . .
C41 C 0.27850(12) 0.15123(11) 1.09707(11) 0.0155 1.0000 Uani . . .
C411 C 0.19868(12) 0.16805(12) 1.18982(11) 0.0171 1.0000 Uani . . .
C421 C 0.20704(13) 0.26176(12) 1.24302(11) 0.0201 1.0000 Uani . . .
C431 C 0.22226(13) 0.07360(13) 1.25033(11) 0.0216 1.0000 Uani . . .
C441 C 0.08571(13) 0.18376(14) 1.17505(12) 0.0239 1.0000 Uani . . .
C51 C 0.38407(12) 0.14830(11) 1.09459(11) 0.0155 1.0000 Uani . . .
C61 C 0.45887(12) 0.13311(11) 1.01171(11) 0.0151 1.0000 Uani . . .
C71 C 0.56650(12) 0.13703(11) 1.01260(11) 0.0166 1.0000 Uani . . .
N81 N 0.63579(10) 0.12792(10) 0.93674(9) 0.0162 1.0000 Uani . . .
C91 C 0.74042(12) 0.13236(11) 0.93641(11) 0.0159 1.0000 Uani . . .
C101 C 0.79014(13) 0.10326(11) 1.01183(11) 0.0177 1.0000 Uani . . .
C111 C 0.89406(13) 0.10728(13) 1.00655(12) 0.0228 1.0000 Uani . . .
C121 C 0.94944(13) 0.13829(13) 0.92503(13) 0.0249 1.0000 Uani . . .
C131 C 0.90179(13) 0.16657(12) 0.84868(12) 0.0219 1.0000 Uani . . .
C141 C 0.79731(12) 0.16397(11) 0.85408(11) 0.0168 1.0000 Uani . . .
O151 O 0.74385(9) 0.19102(8) 0.78329(8) 0.0207 1.0000 Uani . . .
C161 C 0.79889(15) 0.22624(14) 0.69925(12) 0.0282 1.0000 Uani . . .
O12 O 0.26993(10) 0.67650(9) 0.50882(8) 0.0244 1.0000 Uani D . .
C12 C 0.23223(13) 0.62302(12) 0.57901(11) 0.0191 1.0000 Uani . . .
C22 C 0.12732(13) 0.61813(13) 0.59705(11) 0.0214 1.0000 Uani . . .
Br2 Br 0.039520(15) 0.688918(17) 0.516081(14) 0.0336 1.0000 Uani . . .
C32 C 0.08518(13) 0.56355(12) 0.66926(11) 0.0197 1.0000 Uani . . .
C42 C 0.14747(13) 0.50839(12) 0.72968(11) 0.0170 1.0000 Uani . . .
C412 C 0.09778(13) 0.44804(12) 0.80861(12) 0.0195 1.0000 Uani . . .
C422 C 0.05338(16) 0.36806(14) 0.76788(14) 0.0309 1.0000 Uani . . .
C432 C 0.00865(14) 0.52259(14) 0.87401(12) 0.0271 1.0000 Uani . . .
C442 C 0.17713(14) 0.39294(13) 0.86713(13) 0.0246 1.0000 Uani . . .
C52 C 0.25200(13) 0.51173(12) 0.71266(11) 0.0176 1.0000 Uani . . .
C62 C 0.29577(12) 0.56696(12) 0.63957(11) 0.0168 1.0000 Uani . . .
C72 C 0.40578(13) 0.56631(12) 0.62487(11) 0.0183 1.0000 Uani . . .
N82 N 0.44518(11) 0.61897(10) 0.55893(10) 0.0198 1.0000 Uani D . .
C92 C 0.55026(13) 0.62537(13) 0.53787(12) 0.0224 1.0000 Uani . . .
C102 C 0.62766(14) 0.57875(14) 0.58726(13) 0.0292 1.0000 Uani . . .
C112 C 0.72992(15) 0.59040(15) 0.55906(15) 0.0359 1.0000 Uani . . .
C122 C 0.75390(15) 0.64892(16) 0.48229(15) 0.0367 1.0000 Uani . . .
C132 C 0.67840(16) 0.69589(15) 0.43233(14) 0.0341 1.0000 Uani . . .
C142 C 0.57595(14) 0.68450(14) 0.46021(12) 0.0262 1.0000 Uani . . .
O152 O 0.49571(11) 0.72738(10) 0.41683(9) 0.0329 1.0000 Uani . . .
C162 C 0.51381(18) 0.79859(17) 0.34470(15) 0.0428 1.0000 Uani . . .
O13 O 0.49943(9) 0.74543(8) 0.75602(8) 0.0188 1.0000 Uani D . .
C13 C 0.41802(12) 0.80275(11) 0.72137(11) 0.0165 1.0000 Uani . . .
C23 C 0.43531(12) 0.87424(12) 0.65378(11) 0.0172 1.0000 Uani . . .
Br3 Br 0.572936(13) 0.893415(13) 0.615551(12) 0.0216 1.0000 Uani . . .
C33 C 0.35470(13) 0.93262(12) 0.61498(10) 0.0167 1.0000 Uani . . .
C43 C 0.25148(12) 0.92223(11) 0.64301(11) 0.0164 1.0000 Uani . . .
C413 C 0.16570(13) 0.98633(13) 0.59520(12) 0.0206 1.0000 Uani . . .
C423 C 0.19426(15) 0.95624(16) 0.49078(13) 0.0313 1.0000 Uani . . .
C433 C 0.15980(15) 1.10010(14) 0.60733(15) 0.0329 1.0000 Uani . . .
C443 C 0.05794(14) 0.96729(14) 0.63586(13) 0.0277 1.0000 Uani . . .
C53 C 0.23310(12) 0.85211(12) 0.71090(11) 0.0164 1.0000 Uani . . .
C63 C 0.31437(12) 0.79134(11) 0.75045(11) 0.0156 1.0000 Uani . . .
C73 C 0.29145(12) 0.71638(12) 0.81933(11) 0.0171 1.0000 Uani . . .
N83 N 0.36535(10) 0.65725(10) 0.85343(9) 0.0169 1.0000 Uani . . .
C93 C 0.34437(13) 0.58575(12) 0.92237(11) 0.0184 1.0000 Uani . . .
C103 C 0.26403(14) 0.60891(13) 1.00005(12) 0.0235 1.0000 Uani . . .
C113 C 0.25462(15) 0.53780(15) 1.07029(13) 0.0315 1.0000 Uani . . .
C123 C 0.32552(16) 0.44317(15) 1.06105(14) 0.0346 1.0000 Uani . . .
C133 C 0.40467(15) 0.41813(13) 0.98304(14) 0.0293 1.0000 Uani . . .
C143 C 0.41502(13) 0.48830(12) 0.91271(12) 0.0217 1.0000 Uani . . .
O153 O 0.48754(9) 0.47147(9) 0.83168(9) 0.0274 1.0000 Uani . . .
C163 C 0.56047(15) 0.37329(14) 0.81889(15) 0.0376 1.0000 Uani . . .
H11 H 0.5569(10) 0.1047(17) 0.8545(16) 0.043(7) 1.0000 Uiso D . .
H12 H 0.3326(10) 0.675(2) 0.509(2) 0.027(8) 0.72(3) Uiso D P 1
H82 H 0.396(4) 0.643(5) 0.527(4) 0.027(8) 0.28(3) Uiso D P 2
H13 H 0.4733(16) 0.7028(14) 0.7894(14) 0.042(7) 1.0000 Uiso D . .
H31 H 0.1797 0.1367 1.0108 0.0202 1.0000 Uiso . . .
H421 H 0.1553 0.2718 1.3026 0.0301 1.0000 Uiso . . .
H422 H 0.2787 0.2506 1.2561 0.0301 1.0000 Uiso . . .
H423 H 0.1926 0.3232 1.2046 0.0301 1.0000 Uiso . . .
H431 H 0.1710 0.0841 1.3102 0.0323 1.0000 Uiso . . .
H432 H 0.2941 0.0632 1.2628 0.0323 1.0000 Uiso . . .
H433 H 0.2169 0.0126 1.2170 0.0323 1.0000 Uiso . . .
H441 H 0.0369 0.1943 1.2364 0.0358 1.0000 Uiso . . .
H442 H 0.0685 0.2445 1.1363 0.0358 1.0000 Uiso . . .
H443 H 0.0788 0.1226 1.1429 0.0358 1.0000 Uiso . . .
H51 H 0.4057 0.1570 1.1515 0.0186 1.0000 Uiso . . .
H71 H 0.5858 0.1465 1.0704 0.0199 1.0000 Uiso . . .
H101 H 0.7527 0.0805 1.0673 0.0212 1.0000 Uiso . . .
H111 H 0.9268 0.0888 1.0587 0.0273 1.0000 Uiso . . .
H121 H 1.0206 0.1403 0.9212 0.0298 1.0000 Uiso . . .
H131 H 0.9404 0.1876 0.7930 0.0263 1.0000 Uiso . . .
H161 H 0.7519 0.2434 0.6536 0.0423 1.0000 Uiso . . .
H162 H 0.8215 0.2879 0.7137 0.0423 1.0000 Uiso . . .
H163 H 0.8613 0.1718 0.6724 0.0423 1.0000 Uiso . . .
H32 H 0.0130 0.5631 0.6785 0.0236 1.0000 Uiso . . .
H424 H 0.0214 0.3293 0.8193 0.0464 1.0000 Uiso . . .
H425 H -0.0006 0.4028 0.7325 0.0464 1.0000 Uiso . . .
H426 H 0.1107 0.3204 0.7255 0.0464 1.0000 Uiso . . .
H434 H -0.0240 0.4841 0.9253 0.0407 1.0000 Uiso . . .
H435 H 0.0375 0.5741 0.9005 0.0407 1.0000 Uiso . . .
H436 H -0.0449 0.5575 0.8383 0.0407 1.0000 Uiso . . .
H444 H 0.1419 0.3550 0.9172 0.0369 1.0000 Uiso . . .
H445 H 0.2052 0.4439 0.8954 0.0369 1.0000 Uiso . . .
H446 H 0.2355 0.3445 0.8265 0.0369 1.0000 Uiso . . .
H52 H 0.2959 0.4750 0.7522 0.0211 1.0000 Uiso . . .
H72 H 0.4489 0.5271 0.6638 0.0220 1.0000 Uiso . . .
H102 H 0.6107 0.5390 0.6402 0.0350 1.0000 Uiso . . .
H112 H 0.7828 0.5583 0.5924 0.0430 1.0000 Uiso . . .
H122 H 0.8236 0.6570 0.4636 0.0441 1.0000 Uiso . . .
H132 H 0.6961 0.7355 0.3796 0.0409 1.0000 Uiso . . .
H164 H 0.4492 0.8238 0.3192 0.0642 1.0000 Uiso . . .
H165 H 0.5330 0.8570 0.3709 0.0642 1.0000 Uiso . . .
H166 H 0.5718 0.7643 0.2941 0.0642 1.0000 Uiso . . .
H33 H 0.3696 0.9806 0.5686 0.0200 1.0000 Uiso . . .
H427 H 0.1399 0.9967 0.4585 0.0470 1.0000 Uiso . . .
H428 H 0.2631 0.9702 0.4632 0.0470 1.0000 Uiso . . .
H429 H 0.1981 0.8825 0.4834 0.0470 1.0000 Uiso . . .
H437 H 0.1044 1.1409 0.5764 0.0494 1.0000 Uiso . . .
H438 H 0.1429 1.1187 0.6747 0.0494 1.0000 Uiso . . .
H439 H 0.2282 1.1143 0.5787 0.0494 1.0000 Uiso . . .
H447 H 0.0049 1.0098 0.6034 0.0415 1.0000 Uiso . . .
H448 H 0.0391 0.9856 0.7034 0.0415 1.0000 Uiso . . .
H449 H 0.0599 0.8941 0.6272 0.0415 1.0000 Uiso . . .
H53 H 0.1635 0.8446 0.7316 0.0197 1.0000 Uiso . . .
H73 H 0.2211 0.7108 0.8395 0.0205 1.0000 Uiso . . .
H103 H 0.2151 0.6736 1.0055 0.0282 1.0000 Uiso . . .
H113 H 0.2001 0.5540 1.1240 0.0378 1.0000 Uiso . . .
H123 H 0.3196 0.3948 1.1091 0.0415 1.0000 Uiso . . .
H133 H 0.4522 0.3527 0.9775 0.0351 1.0000 Uiso . . .
H167 H 0.6089 0.3703 0.7578 0.0563 1.0000 Uiso . . .
H168 H 0.6012 0.3628 0.8695 0.0563 1.0000 Uiso . . .
H169 H 0.5216 0.3191 0.8205 0.0563 1.0000 Uiso . . .

loop_
_atom_site_aniso_label
_atom_site_aniso_U_11
_atom_site_aniso_U_22
_atom_site_aniso_U_33
_atom_site_aniso_U_23
_atom_site_aniso_U_13
_atom_site_aniso_U_12
O11 0.0169(6) 0.0280(6) 0.0157(5) 0.0013(5) -0.0020(5) -0.0065(5)
C11 0.0181(8) 0.0135(7) 0.0143(7) 0.0028(6) -0.0011(6) -0.0037(6)
C21 0.0207(8) 0.0141(7) 0.0138(7) 0.0015(6) -0.0073(6) -0.0061(6)
Br1 0.02295(9) 0.02605(9) 0.01497(8) 0.00198(6) -0.00654(7) -0.01060(7)
C31 0.0142(8) 0.0162(7) 0.0209(8) 0.0026(6) -0.0047(6) -0.0045(6)
C41 0.0173(8) 0.0126(7) 0.0167(7) 0.0029(6) -0.0033(6) -0.0044(6)
C411 0.0167(8) 0.0186(8) 0.0173(8) 0.0014(6) -0.0026(6) -0.0076(6)
C421 0.0187(8) 0.0195(8) 0.0214(8) -0.0019(6) 0.0007(7) -0.0067(6)
C431 0.0243(9) 0.0222(8) 0.0188(8) 0.0055(7) -0.0010(7) -0.0101(7)
C441 0.0181(9) 0.0325(9) 0.0212(8) 0.0020(7) -0.0012(7) -0.0089(7)
C51 0.0173(8) 0.0140(7) 0.0162(7) 0.0012(6) -0.0046(6) -0.0046(6)
C61 0.0156(8) 0.0130(7) 0.0173(7) 0.0016(6) -0.0037(6) -0.0040(6)
C71 0.0174(8) 0.0154(7) 0.0170(7) 0.0020(6) -0.0040(6) -0.0037(6)
N81 0.0152(7) 0.0151(6) 0.0182(7) 0.0024(5) -0.0026(5) -0.0038(5)
C91 0.0147(8) 0.0126(7) 0.0201(8) -0.0017(6) -0.0020(6) -0.0033(6)
C101 0.0191(8) 0.0153(7) 0.0185(8) 0.0004(6) -0.0035(7) -0.0041(6)
C111 0.0206(9) 0.0224(8) 0.0271(9) -0.0006(7) -0.0093(7) -0.0049(6)
C121 0.0147(8) 0.0246(9) 0.0355(10) -0.0026(7) -0.0040(7) -0.0058(7)
C131 0.0198(9) 0.0198(8) 0.0242(8) -0.0031(7) 0.0027(7) -0.0067(6)
C141 0.0182(8) 0.0127(7) 0.0188(8) -0.0024(6) -0.0017(7) -0.0033(6)
O151 0.0218(6) 0.0225(6) 0.0168(5) 0.0027(5) -0.0021(5) -0.0050(5)
C161 0.0326(10) 0.0301(10) 0.0171(8) 0.0041(7) 0.0031(8) -0.0051(8)
O12 0.0221(7) 0.0304(7) 0.0215(6) 0.0096(5) -0.0025(5) -0.0102(5)
C12 0.0224(9) 0.0187(8) 0.0158(8) 0.0005(6) -0.0006(7) -0.0069(6)
C22 0.0198(9) 0.0238(8) 0.0205(8) 0.0021(7) -0.0054(7) -0.0038(6)
Br2 0.02302(10) 0.04908(12) 0.02905(10) 0.01738(9) -0.00925(8) -0.00788(8)
C32 0.0154(8) 0.0221(8) 0.0213(8) 0.0000(7) -0.0012(7) -0.0059(6)
C42 0.0200(8) 0.0152(7) 0.0161(7) -0.0013(6) -0.0004(6) -0.0072(6)
C412 0.0171(8) 0.0205(8) 0.0219(8) 0.0042(7) -0.0009(7) -0.0089(6)
C422 0.0382(11) 0.0297(10) 0.0316(10) 0.0042(8) -0.0054(9) -0.0224(8)
C432 0.0251(10) 0.0307(9) 0.0218(8) 0.0061(7) 0.0016(7) -0.0050(7)
C442 0.0230(9) 0.0233(9) 0.0278(9) 0.0105(7) -0.0030(7) -0.0089(7)
C52 0.0202(8) 0.0145(7) 0.0179(8) -0.0007(6) -0.0043(7) -0.0035(6)
C62 0.0179(8) 0.0162(7) 0.0169(7) -0.0021(6) -0.0019(6) -0.0065(6)
C72 0.0198(9) 0.0178(8) 0.0183(8) -0.0031(6) -0.0020(7) -0.0073(6)
N82 0.0187(7) 0.0217(7) 0.0195(7) -0.0028(6) 0.0005(6) -0.0085(6)
C92 0.0205(9) 0.0235(8) 0.0237(9) -0.0077(7) 0.0029(7) -0.0112(7)
C102 0.0222(10) 0.0315(10) 0.0337(10) -0.0076(8) -0.0001(8) -0.0097(7)
C112 0.0245(10) 0.0376(11) 0.0450(12) -0.0136(9) -0.0037(9) -0.0075(8)
C122 0.0259(11) 0.0412(11) 0.0431(12) -0.0194(9) 0.0080(9) -0.0180(8)
C132 0.0365(12) 0.0362(11) 0.0306(10) -0.0105(8) 0.0084(9) -0.0217(8)
C142 0.0288(10) 0.0273(9) 0.0232(9) -0.0091(7) 0.0050(8) -0.0151(7)
O152 0.0385(8) 0.0393(8) 0.0259(7) 0.0103(6) -0.0029(6) -0.0226(6)
C162 0.0513(14) 0.0444(13) 0.0339(11) 0.0133(10) 0.0002(10) -0.0221(10)
O13 0.0152(6) 0.0195(6) 0.0213(6) 0.0035(5) -0.0054(5) -0.0024(4)
C13 0.0189(8) 0.0155(7) 0.0148(7) -0.0016(6) -0.0053(6) -0.0021(6)
C23 0.0166(8) 0.0180(8) 0.0177(8) -0.0030(6) -0.0028(6) -0.0058(6)
Br3 0.01597(9) 0.02656(9) 0.02371(9) 0.00337(7) -0.00316(7) -0.00866(6)
C33 0.0202(8) 0.0178(8) 0.0131(7) 0.0013(6) -0.0030(6) -0.0071(6)
C43 0.0190(8) 0.0152(7) 0.0168(7) -0.0001(6) -0.0062(6) -0.0050(6)
C413 0.0205(9) 0.0237(8) 0.0223(8) 0.0075(7) -0.0113(7) -0.0094(6)
C423 0.0323(11) 0.0476(12) 0.0224(9) 0.0108(8) -0.0137(8) -0.0196(9)
C433 0.0306(10) 0.0224(9) 0.0523(12) 0.0113(8) -0.0250(10) -0.0062(7)
C443 0.0199(9) 0.0335(10) 0.0328(10) 0.0096(8) -0.0123(8) -0.0076(7)
C53 0.0149(8) 0.0182(8) 0.0168(7) -0.0014(6) -0.0028(6) -0.0050(6)
C63 0.0178(8) 0.0151(7) 0.0143(7) -0.0006(6) -0.0028(6) -0.0049(6)
C73 0.0177(8) 0.0168(8) 0.0166(7) -0.0027(6) -0.0020(6) -0.0047(6)
N83 0.0207(7) 0.0134(6) 0.0171(6) 0.0021(5) -0.0041(6) -0.0049(5)
C93 0.0214(9) 0.0159(8) 0.0218(8) 0.0033(6) -0.0082(7) -0.0088(6)
C103 0.0275(10) 0.0214(8) 0.0241(9) 0.0037(7) -0.0055(7) -0.0104(7)
C113 0.0336(11) 0.0373(11) 0.0269(10) 0.0079(8) -0.0034(8) -0.0177(8)
C123 0.0403(12) 0.0349(11) 0.0371(11) 0.0208(9) -0.0156(10) -0.0208(9)
C133 0.0289(10) 0.0216(9) 0.0432(11) 0.0124(8) -0.0169(9) -0.0105(7)
C143 0.0218(9) 0.0177(8) 0.0291(9) 0.0040(7) -0.0106(7) -0.0071(6)
O153 0.0262(7) 0.0196(6) 0.0322(7) 0.0026(5) -0.0065(6) 0.0029(5)
C163 0.0304(11) 0.0251(10) 0.0508(13) 0.0001(9) -0.0102(10) 0.0077(8)

loop_
_atom_type_symbol
_atom_type_scat_dispersion_real
_atom_type_scat_dispersion_imag
_atom_type_scat_Cromer_Mann_a1
_atom_type_scat_Cromer_Mann_b1
_atom_type_scat_Cromer_Mann_a2
_atom_type_scat_Cromer_Mann_b2
_atom_type_scat_Cromer_Mann_a3
_atom_type_scat_Cromer_Mann_b3
_atom_type_scat_Cromer_Mann_a4
_atom_type_scat_Cromer_Mann_b4
_atom_type_scat_Cromer_Mann_c
_atom_type_scat_source
C 0.0181 0.0091 2.3100 20.8439 1.0200 10.2075 1.5886 0.5687 0.8650 51.6512 0.2156 'International Tables Vol C 4.2.6.8 and 6.1.1.4'
H 0.0000 0.0000 0.4930 10.5109 0.3229 26.1257 0.1402 3.1424 0.0408 57.7998 0.0030 'International Tables Vol C 4.2.6.8 and 6.1.1.4'
N 0.0311 0.0180 12.2126 0.0057 3.1322 9.8933 2.0125 28.9975 1.1663 0.5826 -11.5290 'International Tables Vol C 4.2.6.8 and 6.1.1.4'
O 0.0492 0.0322 3.0485 13.2771 2.2868 5.7011 1.5463 0.3239 0.8670 32.9089 0.2508 'International Tables Vol C 4.2.6.8 and 6.1.1.4'
Br -0.6763 1.2805 17.1789 2.1723 5.2358 16.5796 5.6377 0.2609 3.9851 41.4328 2.9557 'International Tables Vol C 4.2.6.8 and 6.1.1.4'

loop_
_geom_angle_atom_site_label_1
_geom_angle_atom_site_label_2
_geom_angle_atom_site_label_3
_geom_angle
_geom_angle_publ_flag
C11 O11 H11 107.9(16) no
O11 C11 C21 120.22(14) yes
O11 C11 C61 122.60(15) yes
C21 C11 C61 117.18(14) yes
C11 C21 Br1 118.60(12) yes
C11 C21 C31 122.27(14) yes
Br1 C21 C31 119.13(12) yes
C21 C31 C41 121.25(15) yes
C21 C31 H31 119.4 no
C41 C31 H31 119.4 no
C31 C41 C411 122.38(14) yes
C31 C41 C51 116.81(15) yes
C411 C41 C51 120.80(14) yes
C41 C411 C421 110.21(13) yes
C41 C411 C431 109.18(12) yes
C421 C411 C431 108.57(13) yes
C41 C411 C441 112.05(13) yes
C421 C411 C441 108.84(13) yes
C431 C411 C441 107.90(14) yes
C411 C421 H421 109.5 no
C411 C421 H422 109.5 no
H421 C421 H422 109.5 no
C411 C421 H423 109.5 no
H421 C421 H423 109.5 no
H422 C421 H423 109.5 no
C411 C431 H431 109.5 no
C411 C431 H432 109.5 no
H431 C431 H432 109.5 no
C411 C431 H433 109.5 no
H431 C431 H433 109.5 no
H432 C431 H433 109.5 no
C411 C441 H441 109.5 no
C411 C441 H442 109.5 no
H441 C441 H442 109.5 no
C411 C441 H443 109.5 no
H441 C441 H443 109.5 no
H442 C441 H443 109.5 no
C41 C51 C61 122.44(14) yes
C41 C51 H51 118.8 no
C61 C51 H51 118.8 no
C11 C61 C51 120.02(15) yes
C11 C61 C71 119.96(14) yes
C51 C61 C71 119.99(14) yes
C61 C71 N81 121.28(14) yes
C61 C71 H71 119.4 no
N81 C71 H71 119.4 no
C71 N81 C91 121.93(14) yes
N81 C91 C101 123.31(15) yes
N81 C91 C141 117.49(14) yes
C101 C91 C141 119.15(15) yes
C91 C101 C111 120.64(16) yes
C91 C101 H101 119.7 no
C111 C101 H101 119.7 no
C101 C111 C121 119.71(15) yes
C101 C111 H111 120.1 no
C121 C111 H111 120.1 no
C111 C121 C131 120.59(16) yes
C111 C121 H121 119.7 no
C131 C121 H121 119.7 no
C121 C131 C141 119.89(16) yes
C121 C131 H131 120.1 no
C141 C131 H131 120.1 no
C91 C141 C131 119.99(15) yes
C91 C141 O151 115.94(14) yes
C131 C141 O151 124.07(15) yes
C141 O151 C161 117.28(13) yes
O151 C161 H161 109.5 no
O151 C161 H162 109.5 no
H161 C161 H162 109.5 no
O151 C161 H163 109.5 no
H161 C161 H163 109.5 no
H162 C161 H163 109.5 no
C12 O12 H12 110.2(20) no
O12 C12 C22 121.34(14) yes
O12 C12 C62 122.45(15) yes
C22 C12 C62 116.21(15) yes
C12 C22 Br2 117.96(12) yes
C12 C22 C32 123.08(15) yes
Br2 C22 C32 118.95(13) yes
C22 C32 C42 120.98(16) yes
C22 C32 H32 119.5 no
C42 C32 H32 119.5 no
C32 C42 C412 119.33(15) yes
C32 C42 C52 116.87(15) yes
C412 C42 C52 123.80(14) yes
C42 C412 C422 109.89(14) yes
C42 C412 C432 108.94(13) yes
C422 C412 C432 109.54(15) yes
C42 C412 C442 112.07(14) yes
C422 C412 C442 108.47(14) yes
C432 C412 C442 107.88(14) yes
C412 C422 H424 109.5 no
C412 C422 H425 109.5 no
H424 C422 H425 109.5 no
C412 C422 H426 109.5 no
H424 C422 H426 109.5 no
H425 C422 H426 109.5 no
C412 C432 H434 109.5 no
C412 C432 H435 109.5 no
H434 C432 H435 109.5 no
C412 C432 H436 109.5 no
H434 C432 H436 109.5 no
H435 C432 H436 109.5 no
C412 C442 H444 109.5 no
C412 C442 H445 109.5 no
H444 C442 H445 109.5 no
C412 C442 H446 109.5 no
H444 C442 H446 109.5 no
H445 C442 H446 109.5 no
C42 C52 C62 122.71(14) yes
C42 C52 H52 118.6 no
C62 C52 H52 118.6 no
C12 C62 C52 120.14(15) yes
C12 C62 C72 119.88(15) yes
C52 C62 C72 119.97(14) yes
C62 C72 N82 119.78(14) yes
C62 C72 H72 120.1 no
N82 C72 H72 120.1 no
C72 N82 C92 125.35(15) yes
C72 N82 H82 106(5) no
C92 N82 H82 128(5) no
N82 C92 C102 125.41(17) yes
N82 C92 C142 115.06(16) yes
C102 C92 C142 119.52(17) yes
C92 C102 C112 120.06(19) yes
C92 C102 H102 120.0 no
C112 C102 H102 120.0 no
C102 C112 C122 119.66(19) yes
C102 C112 H112 120.2 no
C122 C112 H112 120.2 no
C112 C122 C132 121.26(19) yes
C112 C122 H122 119.4 no
C132 C122 H122 119.4 no
C122 C132 C142 119.33(19) yes
C122 C132 H132 120.3 no
C142 C132 H132 120.3 no
C92 C142 C132 120.16(18) yes
C92 C142 O152 115.46(16) yes
C132 C142 O152 124.38(18) yes
C142 O152 C162 117.92(16) yes
O152 C162 H164 109.5 no
O152 C162 H165 109.5 no
H164 C162 H165 109.5 no
O152 C162 H166 109.5 no
H164 C162 H166 109.5 no
H165 C162 H166 109.5 no
C13 O13 H13 104.1(15) no
O13 C13 C23 119.99(15) yes
O13 C13 C63 122.18(14) yes
C23 C13 C63 117.82(13) yes
C13 C23 Br3 118.73(11) yes
C13 C23 C33 121.79(15) yes
Br3 C23 C33 119.47(13) yes
C23 C33 C43 121.11(15) yes
C23 C33 H33 119.4 no
C43 C33 H33 119.4 no
C33 C43 C413 118.91(14) yes
C33 C43 C53 117.64(14) yes
C413 C43 C53 123.42(15) yes
C43 C413 C423 108.06(14) yes
C43 C413 C433 109.89(14) yes
C423 C413 C433 109.82(15) yes
C43 C413 C443 111.85(14) yes
C423 C413 C443 108.77(15) yes
C433 C413 C443 108.42(15) yes
C413 C423 H427 109.5 no
C413 C423 H428 109.5 no
H427 C423 H428 109.5 no
C413 C423 H429 109.5 no
H427 C423 H429 109.5 no
H428 C423 H429 109.5 no
C413 C433 H437 109.5 no
C413 C433 H438 109.5 no
H437 C433 H438 109.5 no
C413 C433 H439 109.5 no
H437 C433 H439 109.5 no
H438 C433 H439 109.5 no
C413 C443 H447 109.5 no
C413 C443 H448 109.5 no
H447 C443 H448 109.5 no
C413 C443 H449 109.5 no
H447 C443 H449 109.5 no
H448 C443 H449 109.5 no
C43 C53 C63 122.00(15) yes
C43 C53 H53 119.0 no
C63 C53 H53 119.0 no
C13 C63 C53 119.62(15) yes
C13 C63 C73 120.54(13) yes
C53 C63 C73 119.83(15) yes
C63 C73 N83 120.73(15) yes
C63 C73 H73 119.6 no
N83 C73 H73 119.6 no
C73 N83 C93 121.61(15) yes
N83 C93 C103 123.43(14) yes
N83 C93 C143 116.56(15) yes
C103 C93 C143 119.86(15) yes
C93 C103 C113 120.29(16) yes
C93 C103 H103 119.9 no
C113 C103 H103 119.9 no
C103 C113 C123 119.41(18) yes
C103 C113 H113 120.3 no
C123 C113 H113 120.3 no
C113 C123 C133 120.97(17) yes
C113 C123 H123 119.5 no
C133 C123 H123 119.5 no
C123 C133 C143 120.20(16) yes
C123 C133 H133 119.9 no
C143 C133 H133 119.9 no
C93 C143 C133 119.24(17) yes
C93 C143 O153 115.19(14) yes
C133 C143 O153 125.56(15) yes
C143 O153 C163 116.97(14) yes
O153 C163 H167 109.5 no
O153 C163 H168 109.5 no
H167 C163 H168 109.5 no
O153 C163 H169 109.5 no
H167 C163 H169 109.5 no
H168 C163 H169 109.5 no

loop_
_geom_bond_atom_site_label_1
_geom_bond_atom_site_label_2
_geom_bond_distance
_geom_bond_publ_flag
O11 C11 1.3445(19) yes
O11 H11 0.838(9) no
C11 C21 1.389(2) yes
C11 C61 1.418(2) yes
C21 Br1 1.9008(15) yes
C21 C31 1.386(2) yes
C31 C41 1.400(2) yes
C31 H31 0.950 no
C41 C411 1.535(2) yes
C41 C51 1.397(2) yes
C411 C421 1.536(2) yes
C411 C431 1.536(2) yes
C411 C441 1.533(2) yes
C421 H421 0.990 no
C421 H422 0.990 no
C421 H423 0.990 no
C431 H431 0.990 no
C431 H432 0.990 no
C431 H433 0.990 no
C441 H441 0.990 no
C441 H442 0.990 no
C441 H443 0.990 no
C51 C61 1.395(2) yes
C51 H51 0.950 no
C61 C71 1.457(2) yes
C71 N81 1.285(2) yes
C71 H71 0.950 no
N81 C91 1.415(2) yes
C91 C101 1.397(2) yes
C91 C141 1.406(2) yes
C101 C111 1.392(2) yes
C101 H101 0.950 no
C111 C121 1.385(3) yes
C111 H111 0.950 no
C121 C131 1.391(2) yes
C121 H121 0.950 no
C131 C141 1.394(2) yes
C131 H131 0.950 no
C141 O151 1.3636(18) yes
O151 C161 1.434(2) yes
C161 H161 0.990 no
C161 H162 0.990 no
C161 H163 0.990 no
O12 C12 1.326(2) yes
O12 H12 0.835(10) no
C12 C22 1.394(2) yes
C12 C62 1.424(2) yes
C22 Br2 1.9076(15) yes
C22 C32 1.377(2) yes
C32 C42 1.409(2) yes
C32 H32 0.950 no
C42 C412 1.530(2) yes
C42 C52 1.384(2) yes
C412 C422 1.532(3) yes
C412 C432 1.539(2) yes
C412 C442 1.535(2) yes
C422 H424 0.990 no
C422 H425 0.990 no
C422 H426 0.990 no
C432 H434 0.990 no
C432 H435 0.990 no
C432 H436 0.990 no
C442 H444 0.990 no
C442 H445 0.990 no
C442 H446 0.990 no
C52 C62 1.400(2) yes
C52 H52 0.950 no
C62 C72 1.444(2) yes
C72 N82 1.286(2) yes
C72 H72 0.950 no
N82 C92 1.402(2) yes
N82 H82 0.879(10) no
C92 C102 1.395(2) yes
C92 C142 1.404(3) yes
C102 C112 1.395(3) yes
C102 H102 0.950 no
C112 C122 1.384(3) yes
C112 H112 0.950 no
C122 C132 1.383(3) yes
C122 H122 0.950 no
C132 C142 1.396(3) yes
C132 H132 0.950 no
C142 O152 1.356(2) yes
O152 C162 1.431(2) yes
C162 H164 0.990 no
C162 H165 0.990 no
C162 H166 0.990 no
O13 C13 1.3537(17) yes
O13 H13 0.840(9) no
C13 C23 1.387(2) yes
C13 C63 1.413(2) yes
C23 Br3 1.8942(17) yes
C23 C33 1.383(2) yes
C33 C43 1.401(2) yes
C33 H33 0.950 no
C43 C413 1.536(2) yes
C43 C53 1.380(2) yes
C413 C423 1.537(2) yes
C413 C433 1.528(2) yes
C413 C443 1.527(3) yes
C423 H427 0.990 no
C423 H428 0.990 no
C423 H429 0.990 no
C433 H437 0.990 no
C433 H438 0.990 no
C433 H439 0.990 no
C443 H447 0.990 no
C443 H448 0.990 no
C443 H449 0.990 no
C53 C63 1.408(2) yes
C53 H53 0.950 no
C63 C73 1.449(2) yes
C73 N83 1.2868(19) yes
C73 H73 0.950 no
N83 C93 1.410(2) yes
C93 C103 1.385(2) yes
C93 C143 1.413(2) yes
C103 C113 1.394(3) yes
C103 H103 0.950 no
C113 C123 1.386(3) yes
C113 H113 0.950 no
C123 C133 1.381(3) yes
C123 H123 0.950 no
C133 C143 1.387(2) yes
C133 H133 0.950 no
C143 O153 1.360(2) yes
O153 C163 1.4342(19) yes
C163 H167 0.990 no
C163 H168 0.990 no
C163 H169 0.990 no
